data_4348616
loop_
_publ_author_name
'Kang, Jiajia'
'Zhang, Xiaoxin'
'Zhou, Huajun'
'Gai, Xuqiao'
'Jia, Ting'
'Xu, Liang'
'Zhang, Jianjun'
'Li, Yanqin'
'Ni, Jun'

_publ_section_title
;
 1-D &quot;Platinum Wire&quot; Stacking Structure Built of Platinum(II)
 Diimine Bis(\s-acetylide) Units with Luminescence in the NIR Region.
;
_journal_issue 20
_journal_name_full 'Inorganic chemistry'
_journal_page_first 10208
_journal_page_last 10217
_journal_paper_doi 10.1021/acs.inorgchem.6b01426
_journal_volume 55
_journal_year 2016
_chemical_formula_sum 'C241 H194 Br16 Cl2 N16 Pt8'
_chemical_formula_weight 6224.30
_space_group_IT_number 15
_space_group_name_Hall '-C 2yc'
_space_group_name_H-M_alt 'C 1 2/c 1'
_symmetry_cell_setting monoclinic
_symmetry_space_group_name_H-M 'C 1 2/c 1'
_atom_sites_solution_hydrogens geom
_atom_sites_solution_primary direct
_atom_sites_solution_secondary difmap
_audit_creation_method SHELXL-97
_cell_angle_alpha 90.00
_cell_angle_beta 96.533(6)
_cell_angle_gamma 90.00
_cell_formula_units_Z 1
_cell_length_a 22.200(12)
_cell_length_b 21.156(12)
_cell_length_c 13.262(7)
_cell_measurement_reflns_used 3564
_cell_measurement_temperature 296(2)
_cell_measurement_theta_max 22.37
_cell_measurement_theta_min 2.47
_cell_volume 6188(6)
_computing_cell_refinement 'Bruker SMART'
_computing_data_collection 'Bruker SMART'
_computing_data_reduction 'Bruker SAINT'
_computing_molecular_graphics 'Bruker SHELXTL'
_computing_publication_material 'Bruker SHELXTL'
_computing_structure_refinement 'SHELXL-97 (Sheldrick, 1997)'
_computing_structure_solution 'SHELXS-97 (Sheldrick, 1990)'
_diffrn_ambient_temperature 296(2)
_diffrn_measured_fraction_theta_full 0.995
_diffrn_measured_fraction_theta_max 0.995
_diffrn_measurement_device_type 'Bruker Smart APEX II'
_diffrn_measurement_method 'phi and omega scans'
_diffrn_radiation_monochromator graphite
_diffrn_radiation_source 'fine-focus sealed tube'
_diffrn_radiation_type MoK\a
_diffrn_radiation_wavelength 0.71073
_diffrn_reflns_av_R_equivalents 0.0392
_diffrn_reflns_av_sigmaI/netI 0.0512
_diffrn_reflns_limit_h_max 26
_diffrn_reflns_limit_h_min -26
_diffrn_reflns_limit_k_max 25
_diffrn_reflns_limit_k_min -17
_diffrn_reflns_limit_l_max 15
_diffrn_reflns_limit_l_min -15
_diffrn_reflns_number 15210
_diffrn_reflns_theta_full 25.00
_diffrn_reflns_theta_max 25.00
_diffrn_reflns_theta_min 2.67
_exptl_absorpt_coefficient_mu 7.158
_exptl_absorpt_correction_T_max 0.584
_exptl_absorpt_correction_T_min 0.507
_exptl_absorpt_correction_type multi-scan
_exptl_absorpt_process_details 'SADABS (Sheldrick, 1996)'
_exptl_crystal_colour dark-red
_exptl_crystal_density_diffrn 1.670
_exptl_crystal_density_method 'not measured'
_exptl_crystal_description needle
_exptl_crystal_F_000 2970
_exptl_crystal_size_max 0.30
_exptl_crystal_size_mid 0.08
_exptl_crystal_size_min 0.08
_refine_diff_density_max 1.200
_refine_diff_density_min -1.056
_refine_diff_density_rms 0.109
_refine_ls_extinction_method none
_refine_ls_goodness_of_fit_ref 1.067
_refine_ls_hydrogen_treatment constr
_refine_ls_matrix_type full
_refine_ls_number_parameters 325
_refine_ls_number_reflns 5424
_refine_ls_number_restraints 6
_refine_ls_restrained_S_all 1.068
_refine_ls_R_factor_all 0.0906
_refine_ls_R_factor_gt 0.0425
_refine_ls_shift/su_max 0.001
_refine_ls_shift/su_mean 0.000
_refine_ls_structure_factor_coef Fsqd
_refine_ls_weighting_details 'calc w=1/[\s^2^(Fo^2^)+(0.0631P)^2^+1.8700P] where P=(Fo^2^+2Fc^2^)/3'
_refine_ls_weighting_scheme calc
_refine_ls_wR_factor_gt 0.1093
_refine_ls_wR_factor_ref 0.1319
_reflns_number_gt 3077
_reflns_number_total 5424
_reflns_threshold_expression >2sigma(I)
_cod_data_source_file ic6b01426_si_004.cif
_cod_data_source_block a
_cod_depositor_comments
;
The following automatic conversions were performed:

data item '_exptl_absorpt_correction_type' value 'Multi-scan' was
changed to 'multi-scan' in accordance with the
/home/saulius/struct/COD-crude-data/automatic-downloads/DataCite-retrospective/ACS/depositions/lib/dictionaries/cif_core.dic
dictionary named 'cif_core.dic' version 2.4.2 last updated on
2011-04-26.

Automatic conversion script
Id: cif_fix_values 6909 2019-04-08 15:41:33Z antanas 
;
_cod_original_sg_symbol_H-M c2/c
_cod_database_code 4348616

loop_
_symmetry_equiv_pos_as_xyz
'x, y, z'
'-x, y, -z+1/2'
'x+1/2, y+1/2, z'
'-x+1/2, y+1/2, -z+1/2'
'-x, -y, -z'
'x, -y, z-1/2'
'-x+1/2, -y+1/2, -z'
'x+1/2, -y+1/2, z-1/2'

loop_
_atom_site_label
_atom_site_type_symbol
_atom_site_fract_x
_atom_site_fract_y
_atom_site_fract_z
_atom_site_U_iso_or_equiv
_atom_site_adp_type
_atom_site_occupancy
_atom_site_symmetry_multiplicity
_atom_site_calc_flag
_atom_site_refinement_flags
Pt1 Pt 0.015956(17) 0.500473(15) 0.37990(2) 0.06609(16) Uani 1 1 d .
Br1 Br -0.15046(6) 0.23649(5) 0.32420(10) 0.1208(5) Uani 1 1 d .
C5 C -0.0920(4) 0.4214(4) 0.3542(6) 0.063(2) Uani 1 1 d .
N2 N -0.0711(3) 0.5328(3) 0.3608(5) 0.0671(18) Uani 1 1 d .
C7 C -0.1755(5) 0.5019(4) 0.3316(7) 0.079(3) Uani 1 1 d .
H7 H -0.2047 0.4702 0.3233 0.094 Uiso 1 1 calc R
C4 C -0.1286(4) 0.3688(4) 0.3417(6) 0.073(2) Uani 1 1 d .
H4 H -0.1705 0.3735 0.3309 0.088 Uiso 1 1 calc R
C13 C 0.2043(5) 0.4079(5) 0.4023(6) 0.075(2) Uani 1 1 d .
N1 N -0.0311(3) 0.4163(3) 0.3708(5) 0.0643(18) Uani 1 1 d .
C6 C -0.1149(5) 0.4869(4) 0.3500(6) 0.066(2) Uani 1 1 d .
C1 C -0.0075(4) 0.3579(5) 0.3763(6) 0.077(3) Uani 1 1 d .
H1 H 0.0344 0.3535 0.3888 0.092 Uiso 1 1 calc R
C2 C -0.0428(6) 0.3040(4) 0.3641(7) 0.088(3) Uani 1 1 d .
H2 H -0.0251 0.2641 0.3690 0.105 Uiso 1 1 calc R
C3 C -0.1038(5) 0.3106(4) 0.3450(7) 0.079(3) Uani 1 1 d .
Br2 Br -0.27522(5) 0.58760(6) 0.30011(10) 0.1215(5) Uani 1 1 d .
C11 C 0.0977(4) 0.4629(5) 0.3950(6) 0.069(2) Uani 1 1 d .
C22 C 0.0744(4) 0.6360(5) 0.3837(6) 0.082(3) Uani 1 1 d .
C9 C -0.1482(6) 0.6119(5) 0.3373(7) 0.084(3) Uani 1 1 d .
H9 H -0.1590 0.6544 0.3342 0.101 Uiso 1 1 calc R
C28 C 0.0596(5) 0.7502(6) 0.3671(8) 0.111(4) Uani 1 1 d .
H28 H 0.0179 0.7438 0.3565 0.133 Uiso 1 1 calc R
C23 C 0.0968(5) 0.6992(5) 0.3802(6) 0.077(2) Uani 1 1 d .
C21 C 0.0531(4) 0.5839(5) 0.3844(6) 0.076(2) Uani 1 1 d .
C8 C -0.1923(4) 0.5652(5) 0.3258(6) 0.078(3) Uani 1 1 d .
C24 C 0.1596(5) 0.7114(6) 0.3896(8) 0.109(3) Uani 1 1 d .
H24 H 0.1868 0.6779 0.3964 0.131 Uiso 1 1 calc R
C10 C -0.0889(5) 0.5944(4) 0.3532(6) 0.075(2) Uani 1 1 d .
H10 H -0.0593 0.6257 0.3591 0.090 Uiso 1 1 calc R
C12 C 0.1460(5) 0.4380(5) 0.3999(6) 0.078(3) Uani 1 1 d .
C18 C 0.2548(5) 0.4432(5) 0.4045(7) 0.093(3) Uani 1 1 d .
H18 H 0.2513 0.4870 0.4029 0.112 Uiso 1 1 calc R
C14 C 0.2125(5) 0.3424(6) 0.4015(8) 0.104(3) Uani 1 1 d .
H14 H 0.1786 0.3164 0.3985 0.125 Uiso 1 1 calc R
C17 C 0.3117(6) 0.4162(7) 0.4091(10) 0.124(4) Uani 1 1 d .
H17 H 0.3460 0.4417 0.4143 0.149 Uiso 1 1 calc R
C16 C 0.3172(5) 0.3511(8) 0.4058(9) 0.113(4) Uani 1 1 d D
C15 C 0.2687(6) 0.3150(6) 0.4049(9) 0.112(4) Uani 1 1 d .
H15 H 0.2726 0.2713 0.4067 0.134 Uiso 1 1 calc R
C27 C 0.0820(7) 0.8119(6) 0.3689(9) 0.131(4) Uani 1 1 d .
H27 H 0.0549 0.8456 0.3649 0.157 Uiso 1 1 calc R
C25 C 0.1811(6) 0.7732(7) 0.3886(10) 0.126(4) Uani 1 1 d .
H25 H 0.2228 0.7797 0.3966 0.151 Uiso 1 1 calc R
C26 C 0.1442(8) 0.8243(6) 0.3767(11) 0.132(5) Uani 1 1 d D
C29 C 0.1687(9) 0.8900(7) 0.3739(15) 0.215(8) Uani 1 1 d D
H29A H 0.2047 0.8898 0.3388 0.258 Uiso 1 1 calc R
H29B H 0.1387 0.9168 0.3359 0.258 Uiso 1 1 calc R
C30 C 0.1835(14) 0.9158(10) 0.4729(16) 0.327(18) Uani 1 1 d D
H30A H 0.1688 0.8881 0.5221 0.490 Uiso 1 1 calc R
H30B H 0.1648 0.9565 0.4765 0.490 Uiso 1 1 calc R
H30C H 0.2267 0.9200 0.4868 0.490 Uiso 1 1 calc R
C19 C 0.3798(5) 0.3264(7) 0.4101(11) 0.194(7) Uani 1 1 d D
H19C H 0.3845 0.3101 0.3431 0.233 Uiso 1 1 calc R
H19D H 0.4068 0.3624 0.4211 0.233 Uiso 1 1 calc R
C20 C 0.4028(5) 0.2776(7) 0.4831(11) 0.36(2) Uani 1 1 d RD
H20D H 0.4448 0.2698 0.4768 0.539 Uiso 1 1 calc R
H20E H 0.3800 0.2394 0.4696 0.539 Uiso 1 1 calc R
H20F H 0.3986 0.2918 0.5507 0.539 Uiso 1 1 calc R
Cl1 Cl 0.5383(5) 0.4258(7) 0.6463(11) 0.69(7) Uani 0.25 1 d PRD
C01 C 0.5000 0.447(3) 0.7500 0.34(11) Uani 0.25 2 d SPD
H01A H 0.4699 0.4752 0.7156 0.409 Uiso 0.13 1 calc PR
H01B H 0.5301 0.4752 0.7844 0.409 Uiso 0.13 1 calc PR

loop_
_atom_site_aniso_label
_atom_site_aniso_U_11
_atom_site_aniso_U_22
_atom_site_aniso_U_33
_atom_site_aniso_U_23
_atom_site_aniso_U_13
_atom_site_aniso_U_12
Pt1 0.0837(3) 0.0703(3) 0.0450(2) -0.00043(17) 0.01067(15) -0.00006(19)
Br1 0.1418(10) 0.0674(7) 0.1508(12) -0.0021(7) 0.0064(8) -0.0141(7)
C5 0.083(6) 0.064(6) 0.040(5) -0.002(4) 0.002(4) 0.003(5)
N2 0.097(5) 0.056(4) 0.049(4) -0.003(3) 0.012(4) -0.013(4)
C7 0.102(7) 0.068(6) 0.064(6) 0.006(5) 0.002(5) 0.012(6)
C4 0.086(6) 0.063(6) 0.070(6) 0.003(4) 0.004(5) 0.006(5)
C13 0.091(7) 0.079(7) 0.053(5) 0.001(4) 0.005(5) 0.003(6)
N1 0.083(5) 0.058(5) 0.052(4) 0.005(3) 0.006(4) 0.007(4)
C6 0.090(7) 0.069(6) 0.040(5) 0.001(4) 0.011(4) 0.016(5)
C1 0.089(6) 0.082(7) 0.060(6) 0.009(5) 0.012(5) 0.026(6)
C2 0.142(10) 0.053(6) 0.071(6) 0.007(5) 0.019(6) 0.005(6)
C3 0.088(7) 0.068(6) 0.079(7) -0.001(5) -0.002(5) 0.003(5)
Br2 0.1068(8) 0.1170(9) 0.1369(11) 0.0084(7) -0.0027(7) 0.0424(7)
C11 0.071(6) 0.094(7) 0.041(5) 0.005(5) 0.008(4) -0.002(6)
C22 0.099(7) 0.101(8) 0.048(5) -0.009(5) 0.011(5) -0.018(6)
C9 0.127(9) 0.066(6) 0.060(6) 0.002(5) 0.011(6) 0.016(7)
C28 0.092(8) 0.099(9) 0.139(10) 0.021(7) -0.001(7) -0.024(7)
C23 0.081(7) 0.085(7) 0.064(6) -0.007(5) 0.007(5) -0.020(6)
C21 0.093(7) 0.085(7) 0.052(5) -0.008(5) 0.019(4) -0.012(6)
C8 0.089(7) 0.090(7) 0.055(6) 0.004(5) 0.004(5) 0.025(6)
C24 0.101(8) 0.113(9) 0.109(9) -0.013(7) -0.005(7) -0.002(7)
C10 0.102(7) 0.056(6) 0.068(6) 0.002(4) 0.013(5) 0.009(5)
C12 0.079(6) 0.103(7) 0.052(6) 0.003(5) 0.010(5) -0.001(6)
C18 0.074(7) 0.100(8) 0.104(8) 0.002(6) 0.005(6) -0.004(6)
C14 0.099(8) 0.114(9) 0.100(8) 0.018(7) 0.011(6) -0.006(7)
C17 0.094(9) 0.133(11) 0.142(11) 0.035(9) 0.000(7) -0.025(8)
C16 0.071(7) 0.149(12) 0.117(9) 0.025(9) 0.002(7) 0.025(8)
C15 0.103(9) 0.099(9) 0.131(10) 0.003(7) 0.004(8) 0.029(8)
C27 0.145(12) 0.107(10) 0.135(11) 0.018(8) -0.004(9) -0.007(9)
C25 0.096(9) 0.129(11) 0.149(11) -0.008(9) -0.003(8) -0.058(9)
C26 0.138(12) 0.099(10) 0.153(12) 0.005(9) -0.003(10) -0.049(10)
C29 0.29(2) 0.146(15) 0.21(2) 0.017(14) 0.038(18) -0.079(15)
C30 0.55(5) 0.21(2) 0.23(3) -0.084(19) 0.10(3) -0.16(3)
C19 0.150(14) 0.226(19) 0.212(18) 0.037(14) 0.045(12) 0.063(13)
C20 0.178(17) 0.55(5) 0.35(3) 0.31(3) 0.068(19) 0.12(2)
Cl1 0.38(7) 0.53(9) 1.08(19) -0.05(9) -0.23(9) 0.12(6)
C01 0.25(16) 0.7(3) 0.12(9) 0.000 0.11(9) 0.000

loop_
_atom_type_symbol
_atom_type_description
_atom_type_scat_dispersion_real
_atom_type_scat_dispersion_imag
_atom_type_scat_source
C C 0.0033 0.0016 'International Tables Vol C Tables 4.2.6.8 and 6.1.1.4'
H H 0.0000 0.0000 'International Tables Vol C Tables 4.2.6.8 and 6.1.1.4'
N N 0.0061 0.0033 'International Tables Vol C Tables 4.2.6.8 and 6.1.1.4'
Br Br -0.2901 2.4595 'International Tables Vol C Tables 4.2.6.8 and 6.1.1.4'
Pt Pt -1.7033 8.3905 'International Tables Vol C Tables 4.2.6.8 and 6.1.1.4'
Cl Cl 0.1484 0.1585 'International Tables Vol C Tables 4.2.6.8 and 6.1.1.4'

loop_
_geom_angle_atom_site_label_1
_geom_angle_atom_site_label_2
_geom_angle_atom_site_label_3
_geom_angle
_geom_angle_site_symmetry_1
_geom_angle_site_symmetry_3
C21 Pt1 C11 88.9(4) . .
C21 Pt1 N2 95.3(3) . .
C11 Pt1 N2 175.7(3) . .
C21 Pt1 N1 174.5(3) . .
C11 Pt1 N1 96.5(3) . .
N2 Pt1 N1 79.4(3) . .
N1 C5 C4 121.6(8) . .
N1 C5 C6 114.5(8) . .
C4 C5 C6 123.9(8) . .
C10 N2 C6 118.3(8) . .
C10 N2 Pt1 126.4(6) . .
C6 N2 Pt1 115.2(6) . .
C6 C7 C8 118.8(9) . .
C6 C7 H7 120.6 . .
C8 C7 H7 120.6 . .
C3 C4 C5 120.1(9) . .
C3 C4 H4 120.0 . .
C5 C4 H4 120.0 . .
C18 C13 C14 116.2(10) . .
C18 C13 C12 120.0(9) . .
C14 C13 C12 123.8(10) . .
C1 N1 C5 117.3(8) . .
C1 N1 Pt1 126.9(6) . .
C5 N1 Pt1 115.7(5) . .
N2 C6 C7 121.5(8) . .
N2 C6 C5 115.1(8) . .
C7 C6 C5 123.3(9) . .
N1 C1 C2 122.8(9) . .
N1 C1 H1 118.6 . .
C2 C1 H1 118.6 . .
C3 C2 C1 118.5(9) . .
C3 C2 H2 120.7 . .
C1 C2 H2 120.7 . .
C4 C3 C2 119.7(9) . .
C4 C3 Br1 122.8(8) . .
C2 C3 Br1 117.5(7) . .
C12 C11 Pt1 176.3(9) . .
C21 C22 C23 176.9(11) . .
C10 C9 C8 118.8(9) . .
C10 C9 H9 120.6 . .
C8 C9 H9 120.6 . .
C23 C28 C27 122.1(11) . .
C23 C28 H28 118.9 . .
C27 C28 H28 118.9 . .
C28 C23 C24 116.5(10) . .
C28 C23 C22 122.7(9) . .
C24 C23 C22 120.8(10) . .
C22 C21 Pt1 177.4(9) . .
C9 C8 C7 119.9(9) . .
C9 C8 Br2 120.0(8) . .
C7 C8 Br2 120.0(8) . .
C25 C24 C23 120.6(11) . .
C25 C24 H24 119.7 . .
C23 C24 H24 119.7 . .
C9 C10 N2 122.6(9) . .
C9 C10 H10 118.7 . .
N2 C10 H10 118.7 . .
C11 C12 C13 178.2(9) . .
C13 C18 C17 121.9(11) . .
C13 C18 H18 119.1 . .
C17 C18 H18 119.1 . .
C15 C14 C13 122.5(11) . .
C15 C14 H14 118.8 . .
C13 C14 H14 118.8 . .
C18 C17 C16 119.6(11) . .
C18 C17 H17 120.2 . .
C16 C17 H17 120.2 . .
C15 C16 C17 120.0(10) . .
C15 C16 C19 123.9(14) . .
C17 C16 C19 116.0(14) . .
C16 C15 C14 119.7(11) . .
C16 C15 H15 120.2 . .
C14 C15 H15 120.2 . .
C28 C27 C26 121.5(12) . .
C28 C27 H27 119.3 . .
C26 C27 H27 119.3 . .
C26 C25 C24 123.1(11) . .
C26 C25 H25 118.4 . .
C24 C25 H25 118.4 . .
C25 C26 C27 116.1(11) . .
C25 C26 C29 121.9(15) . .
C27 C26 C29 122.0(16) . .
C30 C29 C26 112.3(15) . .
C30 C29 H29A 109.1 . .
C26 C29 H29A 109.2 . .
C30 C29 H29B 109.1 . .
C26 C29 H29B 109.1 . .
H29A C29 H29B 107.9 . .
C29 C30 H30A 109.5 . .
C29 C30 H30B 109.5 . .
H30A C30 H30B 109.5 . .
C29 C30 H30C 109.5 . .
H30A C30 H30C 109.5 . .
H30B C30 H30C 109.5 . .
C20 C19 C16 122.0(8) . .
C20 C19 H19C 106.8 . .
C16 C19 H19C 106.8 . .
C20 C19 H19D 106.8 . .
C16 C19 H19D 106.8 . .
H19C C19 H19D 106.7 . .
C19 C20 H20D 109.5 . .
C19 C20 H20E 109.5 . .
H20D C20 H20E 109.5 . .
C19 C20 H20F 109.5 . .
H20D C20 H20F 109.5 . .
H20E C20 H20F 109.5 . .
Cl1 C01 Cl1 150(4) . 2_656
Cl1 C01 H01A 99.0 . .
Cl1 C01 H01A 99.0 2_656 .
Cl1 C01 H01B 99.0 . .
Cl1 C01 H01B 99.0 2_656 .
H01A C01 H01B 103.9 . .

loop_
_geom_bond_atom_site_label_1
_geom_bond_atom_site_label_2
_geom_bond_distance
_geom_bond_site_symmetry_2
Pt1 C21 1.945(10) .
Pt1 C11 1.970(10) .
Pt1 N2 2.038(8) .
Pt1 N1 2.060(7) .
Br1 C3 1.882(9) .
C5 N1 1.350(10) .
C5 C4 1.376(11) .
C5 C6 1.476(11) .
N2 C10 1.362(10) .
N2 C6 1.370(11) .
C7 C6 1.378(14) .
C7 C8 1.390(11) .
C7 H7 0.9300 .
C4 C3 1.347(11) .
C4 H4 0.9300 .
C13 C18 1.344(12) .
C13 C14 1.398(13) .
C13 C12 1.439(13) .
N1 C1 1.341(10) .
C1 C2 1.383(13) .
C1 H1 0.9300 .
C2 C3 1.357(13) .
C2 H2 0.9300 .
Br2 C8 1.893(9) .
C11 C12 1.191(11) .
C22 C21 1.200(11) .
C22 C23 1.429(13) .
C9 C10 1.361(13) .
C9 C8 1.387(13) .
C9 H9 0.9300 .
C28 C23 1.358(13) .
C28 C27 1.396(14) .
C28 H28 0.9300 .
C23 C24 1.409(13) .
C24 C25 1.393(14) .
C24 H24 0.9300 .
C10 H10 0.9300 .
C18 C17 1.380(15) .
C18 H18 0.9300 .
C14 C15 1.372(14) .
C14 H14 0.9300 .
C17 C16 1.384(15) .
C17 H17 0.9300 .
C16 C15 1.319(15) .
C16 C19 1.478(8) .
C15 H15 0.9300 .
C27 C26 1.399(16) .
C27 H27 0.9300 .
C25 C26 1.354(16) .
C25 H25 0.9300 .
C26 C29 1.495(9) .
C29 C30 1.425(15) .
C29 H29A 0.9700 .
C29 H29B 0.9700 .
C30 H30A 0.9600 .
C30 H30B 0.9600 .
C30 H30C 0.9600 .
C19 C20 1.4660 .
C19 H19C 0.9700 .
C19 H19D 0.9700 .
C20 H20D 0.9600 .
C20 H20E 0.9600 .
C20 H20F 0.9600 .
Cl1 C01 1.755(10) .
C01 Cl1 1.755(10) 2_656
C01 H01A 0.9700 .
C01 H01B 0.9700 .
